data_4338182
loop_
_publ_author_name
'Lieberman, Craig M.'
'Navulla, Anantharamulu'
'Zhang, Haitao'
'Filatov, Alexander S.'
'Dikarev, Evgeny V.'

_publ_section_title
;
 Mixed-ligand approach to design of heterometallic single-source
 precursors with discrete molecular structure.
;
_journal_issue 9
_journal_name_full 'Inorganic chemistry'
_journal_page_first 4733
_journal_page_last 4738
_journal_paper_doi 10.1021/ic5004885
_journal_volume 53
_journal_year 2014
_chemical_formula_moiety
;
 C30 H6 F36 Fe O12 Pb2
;
_chemical_formula_sum 'C30 H6 F36 Fe O12 Pb2'
_chemical_formula_weight 1712.58
_chemical_melting_point ?
_chemical_name_systematic
; 
 catena-(di(hexafluoroacetylacetonate)-iron(II)-
 bis-(di(hexafluoroacetylacetonate)-lead(II))
;
_space_group_IT_number 2
_symmetry_cell_setting triclinic
_symmetry_Int_Tables_number 2
_symmetry_space_group_name_Hall '-P 1'
_symmetry_space_group_name_H-M 'P -1'
_atom_sites_solution_hydrogens geom
_atom_sites_solution_primary direct
_atom_sites_solution_secondary difmap
_audit_creation_method SHELXL-97
_cell_angle_alpha 114.154(4)
_cell_angle_beta 90.901(6)
_cell_angle_gamma 97.771(4)
_cell_formula_units_Z 1
_cell_length_a 10.7055(12)
_cell_length_b 10.8086(13)
_cell_length_c 10.8716(19)
_cell_measurement_reflns_used 9908
_cell_measurement_temperature 100(2)
_cell_measurement_theta_max 27.18
_cell_measurement_theta_min 2.62
_cell_volume 1133.8(3)
_computing_cell_refinement 'SAINT V.8.27 (Bruker AXS Inc., 2012)'
_computing_data_collection 'APEX2 v.2014.1-1 (Bruker AXS Inc., 2014)'
_computing_data_reduction 'SAINT V.8.27 (Bruker AXS Inc., 2012)'
_computing_molecular_graphics 'APEX2 v.2014.1-1 (Bruker AXS Inc., 2014)'
_computing_publication_material 'APEX2 v.2014.1-1 (Bruker AXS Inc., 2014)'
_computing_structure_refinement 'SHELXL-97 (Sheldrick, 1997)'
_computing_structure_solution 'SHELXL-97 (Sheldrick, 1997)'
_diffrn_ambient_temperature 100(2)
_diffrn_measured_fraction_theta_full 0.996
_diffrn_measured_fraction_theta_max 0.993
_diffrn_measurement_device_type 'Bruker D8 Venture PHOTON 100 CMOS'
_diffrn_measurement_method 'omega and phi scans'
_diffrn_radiation_monochromator graphite
_diffrn_radiation_source 'fine-focus sealed tube'
_diffrn_radiation_type Mo-K\a
_diffrn_radiation_wavelength 0.71073
_diffrn_reflns_av_R_equivalents 0.0535
_diffrn_reflns_av_sigmaI/netI 0.0309
_diffrn_reflns_limit_h_max 13
_diffrn_reflns_limit_h_min -13
_diffrn_reflns_limit_k_max 13
_diffrn_reflns_limit_k_min -13
_diffrn_reflns_limit_l_max 13
_diffrn_reflns_limit_l_min -13
_diffrn_reflns_number 39200
_diffrn_reflns_theta_full 25.00
_diffrn_reflns_theta_max 27.20
_diffrn_reflns_theta_min 2.61
_exptl_absorpt_coefficient_mu 7.928
_exptl_absorpt_correction_T_max 0.8575
_exptl_absorpt_correction_T_min 0.1526
_exptl_absorpt_correction_type multi-scan
_exptl_absorpt_process_details
;
SADABS V2012/1 (Bruker AXS Inc.)
;
_exptl_crystal_colour colorless
_exptl_crystal_density_diffrn 2.508
_exptl_crystal_density_method 'not measured'
_exptl_crystal_description block
_exptl_crystal_F_000 796
_exptl_crystal_size_max 0.38
_exptl_crystal_size_mid 0.03
_exptl_crystal_size_min 0.02
_refine_diff_density_max 6.895
_refine_diff_density_min -2.530
_refine_diff_density_rms 0.279
_refine_ls_extinction_method none
_refine_ls_goodness_of_fit_ref 1.089
_refine_ls_hydrogen_treatment constr
_refine_ls_matrix_type full
_refine_ls_number_parameters 376
_refine_ls_number_reflns 5002
_refine_ls_number_restraints 0
_refine_ls_restrained_S_all 1.089
_refine_ls_R_factor_all 0.0585
_refine_ls_R_factor_gt 0.0512
_refine_ls_shift/su_max 0.000
_refine_ls_shift/su_mean 0.000
_refine_ls_structure_factor_coef Fsqd
_refine_ls_weighting_details 'calc w=1/[\s^2^(Fo^2^)+(0.0247P)^2^+39.3280P] where P=(Fo^2^+2Fc^2^)/3'
_refine_ls_weighting_scheme calc
_refine_ls_wR_factor_gt 0.1250
_refine_ls_wR_factor_ref 0.1305
_reflns_number_gt 4552
_reflns_number_total 5002
_reflns_threshold_expression I>2\s(I)
_cod_data_source_file ic5004885_si_002.cif
_cod_data_source_block Pb2Fe(hfac)6
_cod_depositor_comments
;
The following automatic conversions were performed:

'_chemical_melting_point' value 'not measured' was changed to '?' -
the value is undefined or not given.

'_symmetry_cell_setting' value
'Triclinic' changed to 'triclinic' according to
/usr/data/users/saulius/crontab/automatic-downloads/rss-feeds/ACS/lib/dictionaries/cif_core.dic
dictionary named 'cif_core.dic' version 2.4.2 from 2011-04-26.

Automatic conversion script
Id: cif_fix_values 2281 2013-09-26 08:29:07Z andrius 

 Adding full bibliography for 4338180--4338183.cif.
;
_cod_original_sg_symbol_Hall '-P 1         '
_cod_original_sg_symbol_H-M 'P -1         '
_cod_database_code 4338182

loop_
_symmetry_equiv_pos_as_xyz
'x, y, z'
'-x, -y, -z'

loop_
_atom_site_label
_atom_site_type_symbol
_atom_site_fract_x
_atom_site_fract_y
_atom_site_fract_z
_atom_site_U_iso_or_equiv
_atom_site_adp_type
_atom_site_occupancy
_atom_site_symmetry_multiplicity
_atom_site_calc_flag
_atom_site_refinement_flags
_atom_site_disorder_assembly
_atom_site_disorder_group
Pb1 Pb 0.31443(3) 0.48301(4) 0.43860(4) 0.01844(11) Uani 1 1 d . . .
Fe1 Fe 0.0000 0.5000 0.5000 0.0185(4) Uani 1 2 d S . .
O1 O -0.0613(6) 0.5768(7) 0.6858(7) 0.0202(13) Uani 1 1 d . . .
O2 O 0.1265(6) 0.6754(7) 0.5560(7) 0.0208(14) Uani 1 1 d . . .
O3 O 0.1538(6) 0.4109(7) 0.5556(6) 0.0177(13) Uani 1 1 d . . .
O4 O 0.3638(7) 0.6249(8) 0.6866(7) 0.0280(16) Uani 1 1 d . . .
O5 O 0.4473(6) 0.3757(7) 0.5310(7) 0.0205(14) Uani 1 1 d . . .
O6 O 0.2612(6) 0.2345(7) 0.3018(7) 0.0222(14) Uani 1 1 d . . .
C1 C -0.0760(10) 0.7090(12) 0.9174(11) 0.030(2) Uani 1 1 d . . .
C2 C -0.0185(8) 0.6904(10) 0.7846(10) 0.0195(18) Uani 1 1 d . . .
C3 C 0.0750(10) 0.7914(10) 0.7832(10) 0.023(2) Uani 1 1 d . . .
H3 H 0.0960 0.8736 0.8631 0.028 Uiso 1 1 calc R . .
C4 C 0.1395(9) 0.7773(10) 0.6691(10) 0.0214(19) Uani 1 1 d . . .
C5 C 0.2383(10) 0.8993(11) 0.6762(12) 0.030(2) Uani 1 1 d . . .
C6 C 0.0758(10) 0.2855(12) 0.6817(11) 0.028(2) Uani 1 1 d . . .
C7 C 0.1680(9) 0.4017(10) 0.6698(10) 0.022(2) Uani 1 1 d . . .
C8 C 0.2482(10) 0.4850(12) 0.7797(11) 0.030(2) Uani 1 1 d . . .
H8 H 0.2435 0.4676 0.8586 0.036 Uiso 1 1 calc R . .
C9 C 0.3382(10) 0.5955(11) 0.7840(10) 0.029(2) Uani 1 1 d . . .
C10 C 0.4197(13) 0.6868(14) 0.9129(13) 0.043(3) Uani 1 1 d . . .
C11 C 0.4965(10) 0.2464(12) 0.6494(11) 0.027(2) Uani 1 1 d . . .
C12 C 0.4235(9) 0.2562(11) 0.5318(10) 0.0217(19) Uani 1 1 d . A .
C13 C 0.3433(9) 0.1421(10) 0.4452(11) 0.025(2) Uani 1 1 d . . .
H13 H 0.3357 0.0616 0.4615 0.030 Uiso 1 1 calc R A .
C14 C 0.2721(9) 0.1380(10) 0.3341(11) 0.023(2) Uani 1 1 d . A .
C15 C 0.1986(11) -0.0024(11) 0.2383(12) 0.032(2) Uani 1 1 d . . .
F1 F -0.0040(8) 0.6621(9) 0.9851(7) 0.050(2) Uani 1 1 d . . .
F2 F -0.1909(6) 0.6424(7) 0.8976(7) 0.0370(16) Uani 1 1 d . . .
F3 F -0.0792(7) 0.8400(7) 0.9964(7) 0.0414(17) Uani 1 1 d . . .
F4 F 0.2645(10) 0.9956(9) 0.7986(8) 0.070(3) Uani 1 1 d . . .
F5 F 0.1950(7) 0.9567(8) 0.6021(9) 0.050(2) Uani 1 1 d . . .
F6 F 0.3452(7) 0.8573(8) 0.6286(11) 0.063(3) Uani 1 1 d . . .
F7 F 0.0529(7) 0.1773(7) 0.5611(7) 0.0351(15) Uani 1 1 d . . .
F8 F 0.1269(7) 0.2415(7) 0.7668(7) 0.0356(15) Uani 1 1 d . . .
F9 F -0.0334(6) 0.3228(8) 0.7230(8) 0.0408(17) Uani 1 1 d . . .
F10 F 0.5363(9) 0.6660(14) 0.9009(11) 0.100(4) Uani 1 1 d . . .
F11 F 0.3796(12) 0.6688(13) 1.0167(9) 0.094(4) Uani 1 1 d . . .
F12 F 0.4172(15) 0.8152(11) 0.9422(11) 0.105(5) Uani 1 1 d . . .
F13 F 0.4355(13) 0.2908(18) 0.7604(12) 0.052(4) Uani 0.60 1 d P A 1
F14 F 0.5011(15) 0.1100(15) 0.6244(15) 0.045(3) Uani 0.60 1 d P A 1
F15 F 0.6115(13) 0.3036(14) 0.6749(15) 0.044(3) Uani 0.60 1 d P A 1
F13X F 0.502(2) 0.366(2) 0.764(2) 0.045(3) Uani 0.40 1 d P A 2
F14X F 0.4685(19) 0.145(2) 0.675(2) 0.044(3) Uani 0.40 1 d P A 2
F15X F 0.624(3) 0.258(3) 0.625(2) 0.052(4) Uani 0.40 1 d P A 2
F16 F 0.2425(8) -0.1075(7) 0.2462(9) 0.054(2) Uani 1 1 d . A .
F17 F 0.0781(7) -0.0109(8) 0.2661(9) 0.053(2) Uani 1 1 d . A .
F18 F 0.1980(10) -0.0176(8) 0.1117(8) 0.061(2) Uani 1 1 d . A .

loop_
_atom_site_aniso_label
_atom_site_aniso_U_11
_atom_site_aniso_U_22
_atom_site_aniso_U_33
_atom_site_aniso_U_23
_atom_site_aniso_U_13
_atom_site_aniso_U_12
Pb1 0.01289(17) 0.02123(18) 0.0246(2) 0.01272(14) 0.00223(12) 0.00337(12)
Fe1 0.0144(8) 0.0131(8) 0.0273(10) 0.0081(7) -0.0060(7) 0.0011(7)
O1 0.018(3) 0.028(3) 0.015(3) 0.008(3) 0.001(2) 0.006(3)
O2 0.016(3) 0.025(3) 0.025(4) 0.013(3) 0.005(3) 0.005(3)
O3 0.019(3) 0.022(3) 0.016(3) 0.011(3) 0.005(2) 0.007(3)
O4 0.028(4) 0.031(4) 0.018(4) 0.002(3) 0.000(3) 0.011(3)
O5 0.013(3) 0.023(3) 0.030(4) 0.015(3) 0.000(3) 0.001(2)
O6 0.024(3) 0.019(3) 0.025(4) 0.008(3) 0.001(3) 0.009(3)
C1 0.031(6) 0.041(6) 0.018(5) 0.010(5) 0.006(4) 0.017(5)
C2 0.015(4) 0.025(5) 0.018(5) 0.007(4) -0.001(3) 0.009(4)
C3 0.030(5) 0.021(5) 0.014(5) 0.003(4) 0.002(4) 0.007(4)
C4 0.017(4) 0.017(4) 0.028(5) 0.005(4) 0.002(4) 0.008(3)
C5 0.025(5) 0.020(5) 0.041(6) 0.011(5) 0.008(4) 0.004(4)
C6 0.025(5) 0.039(6) 0.034(6) 0.026(5) 0.011(4) 0.012(4)
C7 0.024(5) 0.023(5) 0.026(5) 0.013(4) 0.005(4) 0.010(4)
C8 0.028(5) 0.039(6) 0.026(6) 0.014(5) 0.001(4) 0.011(5)
C9 0.029(5) 0.034(6) 0.012(5) -0.004(4) -0.003(4) 0.015(4)
C10 0.039(7) 0.046(7) 0.033(7) 0.005(6) -0.003(5) 0.010(6)
C11 0.023(5) 0.037(6) 0.027(5) 0.019(5) 0.000(4) 0.009(4)
C12 0.013(4) 0.030(5) 0.028(5) 0.017(4) 0.003(4) 0.007(4)
C13 0.020(5) 0.023(5) 0.038(6) 0.019(5) 0.003(4) 0.004(4)
C14 0.018(4) 0.016(4) 0.031(5) 0.006(4) 0.004(4) 0.004(3)
C15 0.032(6) 0.023(5) 0.038(6) 0.009(5) -0.007(5) 0.006(4)
F1 0.057(5) 0.085(6) 0.028(4) 0.034(4) 0.019(3) 0.040(4)
F2 0.034(4) 0.046(4) 0.026(3) 0.010(3) 0.014(3) -0.001(3)
F3 0.044(4) 0.043(4) 0.025(4) 0.001(3) 0.011(3) 0.010(3)
F4 0.089(7) 0.050(5) 0.036(5) 0.001(4) -0.005(4) -0.043(5)
F5 0.043(4) 0.043(4) 0.076(6) 0.042(4) -0.007(4) -0.004(3)
F6 0.027(4) 0.033(4) 0.133(9) 0.038(5) 0.026(5) 0.007(3)
F7 0.041(4) 0.034(3) 0.034(4) 0.019(3) 0.004(3) -0.001(3)
F8 0.044(4) 0.044(4) 0.035(4) 0.029(3) 0.007(3) 0.017(3)
F9 0.029(3) 0.047(4) 0.062(5) 0.036(4) 0.019(3) 0.013(3)
F10 0.038(5) 0.144(11) 0.068(7) -0.004(7) -0.020(5) 0.012(6)
F11 0.108(9) 0.120(10) 0.031(5) 0.025(6) -0.027(5) -0.038(7)
F12 0.177(14) 0.054(6) 0.056(7) 0.002(5) -0.046(8) -0.002(7)
F13 0.046(7) 0.101(11) 0.027(6) 0.034(6) 0.010(5) 0.040(7)
F14 0.055(8) 0.042(6) 0.041(7) 0.019(5) -0.010(5) 0.016(5)
F15 0.030(6) 0.053(8) 0.066(10) 0.050(7) -0.022(6) -0.022(5)
F13X 0.055(8) 0.042(6) 0.041(7) 0.019(5) -0.010(5) 0.016(5)
F14X 0.030(6) 0.053(8) 0.066(10) 0.050(7) -0.022(6) -0.022(5)
F15X 0.046(7) 0.101(11) 0.027(6) 0.034(6) 0.010(5) 0.040(7)
F16 0.056(5) 0.021(3) 0.072(6) 0.007(3) -0.026(4) 0.008(3)
F17 0.028(4) 0.038(4) 0.074(6) 0.007(4) 0.003(4) -0.007(3)
F18 0.089(7) 0.044(5) 0.032(4) 0.006(4) -0.012(4) -0.009(4)

loop_
_atom_type_symbol
_atom_type_description
_atom_type_scat_dispersion_real
_atom_type_scat_dispersion_imag
_atom_type_scat_source
C C 0.0033 0.0016 'International Tables Vol C Tables 4.2.6.8 and 6.1.1.4'
H H 0.0000 0.0000 'International Tables Vol C Tables 4.2.6.8 and 6.1.1.4'
O O 0.0106 0.0060 'International Tables Vol C Tables 4.2.6.8 and 6.1.1.4'
F F 0.0171 0.0103 'International Tables Vol C Tables 4.2.6.8 and 6.1.1.4'
Fe Fe 0.3463 0.8444 'International Tables Vol C Tables 4.2.6.8 and 6.1.1.4'
Pb Pb -3.3944 10.1111 'International Tables Vol C Tables 4.2.6.8 and 6.1.1.4'

loop_
_geom_angle_atom_site_label_1
_geom_angle_atom_site_label_2
_geom_angle_atom_site_label_3
_geom_angle
_geom_angle_site_symmetry_1
_geom_angle_site_symmetry_3
O3 Pb1 O5 84.6(2) . .
O3 Pb1 O6 76.3(2) . .
O5 Pb1 O6 73.4(2) . .
O3 Pb1 O4 71.8(2) . .
O5 Pb1 O4 70.0(2) . .
O6 Pb1 O4 132.9(2) . .
O3 Pb1 O5 143.9(2) . 2_666
O5 Pb1 O5 74.2(2) . 2_666
O6 Pb1 O5 122.9(2) . 2_666
O4 Pb1 O5 73.5(2) . 2_666
O1 Fe1 O1 179.999(1) 2_566 .
O1 Fe1 O2 88.3(3) 2_566 2_566
O1 Fe1 O2 91.7(3) . 2_566
O1 Fe1 O2 91.7(3) 2_566 .
O1 Fe1 O2 88.3(3) . .
O2 Fe1 O2 179.999(1) 2_566 .
O1 Fe1 O3 85.0(2) 2_566 .
O1 Fe1 O3 95.0(2) . .
O2 Fe1 O3 93.4(2) 2_566 .
O2 Fe1 O3 86.6(2) . .
O1 Fe1 O3 95.0(2) 2_566 2_566
O1 Fe1 O3 85.0(2) . 2_566
O2 Fe1 O3 86.6(2) 2_566 2_566
O2 Fe1 O3 93.4(2) . 2_566
O3 Fe1 O3 179.999(1) . 2_566
C2 O1 Fe1 127.7(6) . .
C4 O2 Fe1 126.7(6) . .
C7 O3 Fe1 124.5(6) . .
C7 O3 Pb1 127.2(6) . .
Fe1 O3 Pb1 97.4(2) . .
C9 O4 Pb1 129.6(7) . .
C12 O5 Pb1 127.9(6) . .
C12 O5 Pb1 123.8(5) . 2_666
Pb1 O5 Pb1 105.8(2) . 2_666
C14 O6 Pb1 129.0(6) . .
F2 C1 F3 108.0(9) . .
F2 C1 F1 108.8(10) . .
F3 C1 F1 107.0(9) . .
F2 C1 C2 112.0(9) . .
F3 C1 C2 112.2(9) . .
F1 C1 C2 108.7(8) . .
O1 C2 C3 126.9(9) . .
O1 C2 C1 114.0(9) . .
C3 C2 C1 119.0(9) . .
C2 C3 C4 122.5(9) . .
C2 C3 H3 118.7 . .
C4 C3 H3 118.7 . .
O2 C4 C3 127.6(9) . .
O2 C4 C5 114.0(9) . .
C3 C4 C5 118.4(9) . .
F4 C5 F5 106.8(10) . .
F4 C5 F6 108.1(11) . .
F5 C5 F6 107.7(10) . .
F4 C5 C4 113.3(9) . .
F5 C5 C4 109.8(9) . .
F6 C5 C4 111.0(8) . .
F9 C6 F8 109.0(9) . .
F9 C6 F7 107.7(9) . .
F8 C6 F7 106.7(9) . .
F9 C6 C7 112.7(9) . .
F8 C6 C7 110.5(9) . .
F7 C6 C7 110.1(8) . .
O3 C7 C8 128.2(10) . .
O3 C7 C6 114.0(9) . .
C8 C7 C6 117.7(9) . .
C7 C8 C9 124.2(10) . .
C7 C8 H8 117.9 . .
C9 C8 H8 117.9 . .
O4 C9 C8 126.0(9) . .
O4 C9 C10 113.4(11) . .
C8 C9 C10 120.6(11) . .
F11 C10 F12 104.9(13) . .
F11 C10 F10 109.1(13) . .
F12 C10 F10 108.2(15) . .
F11 C10 C9 112.4(12) . .
F12 C10 C9 111.1(11) . .
F10 C10 C9 110.9(11) . .
F14X C11 F15 116.9(14) . .
F14X C11 F13 75.1(16) . .
F15 C11 F13 110.1(13) . .
F14X C11 F13X 111.2(17) . .
F15 C11 F14 104.5(12) . .
F13 C11 F14 103.3(12) . .
F14X C11 F15X 109.0(18) . .
F15 C11 C12 116.2(10) . .
F13 C11 C12 110.8(9) . .
F13X C11 C12 110.0(11) . .
F14 C11 C12 111.0(10) . .
F15X C11 C12 106.5(13) . .
O5 C12 C13 129.2(9) . .
O5 C12 C11 112.7(9) . .
C13 C12 C11 118.1(9) . .
C12 C13 C14 123.5(9) . .
C12 C13 H13 118.2 . .
C14 C13 H13 118.2 . .
O6 C14 C13 128.1(9) . .
O6 C14 C15 115.2(9) . .
C13 C14 C15 116.7(9) . .
F18 C15 F16 108.4(10) . .
F18 C15 F17 106.0(10) . .
F16 C15 F17 107.4(10) . .
F18 C15 C14 111.0(10) . .
F16 C15 C14 113.7(9) . .
F17 C15 C14 109.9(9) . .

loop_
_geom_bond_atom_site_label_1
_geom_bond_atom_site_label_2
_geom_bond_distance
_geom_bond_site_symmetry_2
Pb1 O3 2.388(6) .
Pb1 O5 2.395(6) .
Pb1 O6 2.458(7) .
Pb1 O4 2.501(7) .
Pb1 O5 2.730(6) 2_666
Fe1 O1 2.004(7) 2_566
Fe1 O1 2.004(7) .
Fe1 O2 2.033(7) 2_566
Fe1 O2 2.033(7) .
Fe1 O3 2.209(6) .
Fe1 O3 2.209(6) 2_566
O1 C2 1.274(12) .
O2 C4 1.261(12) .
O3 C7 1.293(12) .
O4 C9 1.248(14) .
O5 C12 1.285(12) .
O5 Pb1 2.730(6) 2_666
O6 C14 1.248(12) .
C1 F2 1.306(13) .
C1 F3 1.328(13) .
C1 F1 1.336(12) .
C1 C2 1.525(14) .
C2 C3 1.383(14) .
C3 C4 1.393(14) .
C3 H3 0.9500 .
C4 C5 1.549(14) .
C5 F4 1.307(14) .
C5 F5 1.312(14) .
C5 F6 1.323(13) .
C6 F9 1.314(12) .
C6 F8 1.340(12) .
C6 F7 1.344(13) .
C6 C7 1.539(14) .
C7 C8 1.362(15) .
C8 C9 1.414(17) .
C8 H8 0.9500 .
C9 C10 1.515(16) .
C10 F11 1.292(17) .
C10 F12 1.295(17) .
C10 F10 1.297(16) .
C11 F14X 1.24(2) .
C11 F15 1.272(17) .
C11 F13 1.323(16) .
C11 F13X 1.37(2) .
C11 F14 1.393(18) .
C11 F15X 1.39(3) .
C11 C12 1.536(13) .
C12 C13 1.372(14) .
C13 C14 1.399(15) .
C13 H13 0.9500 .
C14 C15 1.539(14) .
C15 F18 1.318(15) .
C15 F16 1.320(13) .
C15 F17 1.329(14) .
